data_4324328
loop_
_publ_author_name
'Garam Park'
'Hojin Yang'
'Tae Ho Kim'
'Jineun Kim'

_publ_contact_author_address
; 
Department of Chemistry(BK21)and Research Institute of Natural Science 
Jinju 660-701, Republic of Korea 
;
_publ_contact_author_email jekim@gnu.ac.kr
_publ_contact_author_fax +82-55-758-5532
_publ_contact_author_name 'Jineun Kim'
_publ_contact_author_phone +82-55-751-6024
_publ_section_title
;
 Copper(I) Coordination Polymers of
 N,N'-Bis[3-(methylthio)propyl]pyromellitic Diimide: Crystal
 Transformation and Solvatochromism by Halogen-\p Interactions
;
_journal_name_full 'Inorganic Chemistry'
_journal_page_first 961
_journal_page_last 968
_journal_paper_doi 10.1021/ic101562p
_journal_volume 50
_journal_year 2011
_chemical_formula_sum 'C9 H10 Cu I N O2 S'
_chemical_formula_weight 386.68
_chemical_name_systematic
; 
 ? 
;
_space_group_IT_number 2
_symmetry_cell_setting triclinic
_symmetry_space_group_name_Hall '-P 1'
_symmetry_space_group_name_H-M 'P -1'
_atom_sites_solution_hydrogens geom
_atom_sites_solution_primary direct
_atom_sites_solution_secondary difmap
_audit_creation_method SHELXTL
_cell_angle_alpha 100.1480(10)
_cell_angle_beta 92.6900(10)
_cell_angle_gamma 96.8260(10)
_cell_formula_units_Z 2
_cell_length_a 4.4520(4)
_cell_length_b 10.5759(9)
_cell_length_c 12.2370(11)
_cell_measurement_reflns_used 4056
_cell_measurement_temperature 173(2)
_cell_measurement_theta_max 28.21
_cell_measurement_theta_min 3.39
_cell_volume 561.77(9)
_computing_cell_refinement 'Bruker SMART'
_computing_data_collection 'Bruker SMART'
_computing_data_reduction 'Bruker SAINT'
_computing_molecular_graphics 'Bruker SHELXTL'
_computing_publication_material 'Bruker SHELXTL'
_computing_structure_refinement 'SHELXL-97 (Sheldrick, 2008)'
_computing_structure_solution 'SHELXS-97 (Sheldrick, 2008)'
_diffrn_ambient_temperature 173(2)
_diffrn_measured_fraction_theta_full 0.982
_diffrn_measured_fraction_theta_max 0.982
_diffrn_measurement_device_type 'CCD area detector'
_diffrn_measurement_method 'phi and omega scans'
_diffrn_radiation_monochromator graphite
_diffrn_radiation_source 'fine-focus sealed tube'
_diffrn_radiation_type MoK\a
_diffrn_radiation_wavelength 0.71073
_diffrn_reflns_av_R_equivalents 0.0213
_diffrn_reflns_av_sigmaI/netI 0.0292
_diffrn_reflns_limit_h_max 5
_diffrn_reflns_limit_h_min -5
_diffrn_reflns_limit_k_max 13
_diffrn_reflns_limit_k_min -13
_diffrn_reflns_limit_l_max 15
_diffrn_reflns_limit_l_min -15
_diffrn_reflns_number 4857
_diffrn_reflns_theta_full 27.00
_diffrn_reflns_theta_max 27.00
_diffrn_reflns_theta_min 1.69
_exptl_absorpt_coefficient_mu 4.855
_exptl_absorpt_correction_T_max 0.6424
_exptl_absorpt_correction_T_min 0.3237
_exptl_absorpt_correction_type multi-scan
_exptl_crystal_colour red
_exptl_crystal_density_diffrn 2.286
_exptl_crystal_description block
_exptl_crystal_F_000 370
_exptl_crystal_size_max 0.30
_exptl_crystal_size_mid 0.20
_exptl_crystal_size_min 0.10
_refine_diff_density_max 0.660
_refine_diff_density_min -0.682
_refine_diff_density_rms 0.198
_refine_ls_extinction_method none
_refine_ls_goodness_of_fit_ref 1.288
_refine_ls_hydrogen_treatment constr
_refine_ls_matrix_type full
_refine_ls_number_parameters 137
_refine_ls_number_reflns 2414
_refine_ls_number_restraints 0
_refine_ls_restrained_S_all 1.288
_refine_ls_R_factor_all 0.0253
_refine_ls_R_factor_gt 0.0225
_refine_ls_shift/su_max 0.001
_refine_ls_shift/su_mean <0.001
_refine_ls_structure_factor_coef Fsqd
_refine_ls_weighting_details 'calc w=1/[\s^2^(Fo^2^)+(0.0408P)^2^+0.1851P] where P=(Fo^2^+2Fc^2^)/3'
_refine_ls_weighting_scheme calc
_refine_ls_wR_factor_gt 0.0623
_refine_ls_wR_factor_ref 0.0784
_reflns_number_gt 2304
_reflns_number_total 2414
_reflns_threshold_expression I>2\s(I)
_cod_data_source_file ic101562p_si_002_4.cif
_cod_data_source_block 3
_cod_database_code 4324328

loop_
_symmetry_equiv_pos_as_xyz
'x, y, z'
'-x, -y, -z'

loop_
_atom_site_label
_atom_site_type_symbol
_atom_site_fract_x
_atom_site_fract_y
_atom_site_fract_z
_atom_site_U_iso_or_equiv
_atom_site_adp_type
_atom_site_occupancy
_atom_site_symmetry_multiplicity
_atom_site_calc_flag
_atom_site_refinement_flags
Cu1 Cu 0.32711(11) -0.42061(4) 0.56463(4) 0.02204(13) Uani 1 1 d .
I1 I 0.81398(5) -0.50131(2) 0.653380(18) 0.01724(10) Uani 1 1 d .
S1 S 0.42556(19) -0.19711(8) 0.58878(8) 0.01802(19) Uani 1 1 d .
O1 O 1.3117(6) 0.2459(2) 0.7941(2) 0.0219(6) Uani 1 1 d .
O2 O 0.5862(6) 0.1788(2) 1.0376(2) 0.0238(6) Uani 1 1 d .
N1 N 0.9388(7) 0.1789(3) 0.9042(2) 0.0164(6) Uani 1 1 d .
C1 C 0.6641(9) -0.1675(4) 0.4779(3) 0.0274(8) Uani 1 1 d .
H1A H 0.7487 -0.0758 0.4909 0.041 Uiso 1 1 calc R
H1B H 0.5433 -0.1895 0.4066 0.041 Uiso 1 1 calc R
H1C H 0.8296 -0.2210 0.4762 0.041 Uiso 1 1 calc R
C2 C 0.6777(8) -0.1449(3) 0.7137(3) 0.0177(7) Uani 1 1 d .
H2A H 0.5829 -0.1787 0.7761 0.021 Uiso 1 1 calc R
H2B H 0.8694 -0.1826 0.7020 0.021 Uiso 1 1 calc R
C3 C 0.7502(8) 0.0019(3) 0.7457(3) 0.0185(7) Uani 1 1 d .
H3A H 0.8818 0.0350 0.6912 0.022 Uiso 1 1 calc R
H3B H 0.5602 0.0418 0.7441 0.022 Uiso 1 1 calc R
C4 C 0.9104(8) 0.0393(3) 0.8617(3) 0.0178(7) Uani 1 1 d .
H4A H 0.7955 -0.0071 0.9132 0.021 Uiso 1 1 calc R
H4B H 1.1151 0.0116 0.8596 0.021 Uiso 1 1 calc R
C5 C 1.1358(8) 0.2710(3) 0.8642(3) 0.0161(7) Uani 1 1 d .
C6 C 1.0880(7) 0.3995(3) 0.9285(3) 0.0144(6) Uani 1 1 d .
C7 C 0.8721(7) 0.3783(3) 1.0048(3) 0.0143(6) Uani 1 1 d .
C8 C 0.7738(8) 0.2357(3) 0.9885(3) 0.0163(7) Uani 1 1 d .
C9 C 1.2227(8) 0.5221(3) 0.9203(3) 0.0157(7) Uani 1 1 d .
H9 H 1.3676 0.5368 0.8678 0.019 Uiso 1 1 calc R

loop_
_atom_site_aniso_label
_atom_site_aniso_U_11
_atom_site_aniso_U_22
_atom_site_aniso_U_33
_atom_site_aniso_U_23
_atom_site_aniso_U_13
_atom_site_aniso_U_12
Cu1 0.0253(3) 0.0188(2) 0.0202(3) 0.00173(19) 0.00011(19) -0.00141(18)
I1 0.01728(14) 0.02016(15) 0.01349(14) 0.00279(9) 0.00012(9) -0.00001(9)
S1 0.0174(4) 0.0166(4) 0.0183(4) 0.0005(3) 0.0009(3) -0.0006(3)
O1 0.0263(13) 0.0204(13) 0.0185(13) 0.0000(10) 0.0099(11) 0.0027(10)
O2 0.0311(14) 0.0173(12) 0.0217(14) 0.0028(11) 0.0110(12) -0.0045(11)
N1 0.0216(15) 0.0124(14) 0.0141(15) 0.0011(11) 0.0026(12) -0.0006(11)
C1 0.032(2) 0.028(2) 0.022(2) 0.0071(16) 0.0041(16) -0.0046(16)
C2 0.0228(17) 0.0151(16) 0.0141(17) 0.0007(13) 0.0024(14) 0.0005(13)
C3 0.0277(18) 0.0124(16) 0.0140(17) 0.0000(13) 0.0014(14) 0.0008(14)
C4 0.0255(18) 0.0097(15) 0.0165(18) -0.0006(13) 0.0008(14) 0.0006(13)
C5 0.0181(16) 0.0146(16) 0.0153(17) 0.0036(13) -0.0011(13) 0.0005(13)
C6 0.0162(15) 0.0147(16) 0.0116(16) 0.0017(13) 0.0005(13) 0.0004(12)
C7 0.0142(15) 0.0144(15) 0.0141(16) 0.0044(13) -0.0010(13) -0.0006(12)
C8 0.0204(17) 0.0136(16) 0.0131(17) 0.0001(13) -0.0011(13) -0.0013(13)
C9 0.0178(16) 0.0165(16) 0.0123(16) 0.0033(13) 0.0024(13) -0.0011(13)

loop_
_atom_type_symbol
_atom_type_description
_atom_type_scat_dispersion_real
_atom_type_scat_dispersion_imag
_atom_type_scat_source
C C 0.0033 0.0016 'International Tables Vol C Tables 4.2.6.8 and 6.1.1.4'
H H 0.0000 0.0000 'International Tables Vol C Tables 4.2.6.8 and 6.1.1.4'
N N 0.0061 0.0033 'International Tables Vol C Tables 4.2.6.8 and 6.1.1.4'
O O 0.0106 0.0060 'International Tables Vol C Tables 4.2.6.8 and 6.1.1.4'
S S 0.1246 0.1234 'International Tables Vol C Tables 4.2.6.8 and 6.1.1.4'
Cu Cu 0.3201 1.2651 'International Tables Vol C Tables 4.2.6.8 and 6.1.1.4'
I I -0.4742 1.8119 'International Tables Vol C Tables 4.2.6.8 and 6.1.1.4'

loop_
_geom_angle_atom_site_label_1
_geom_angle_atom_site_label_2
_geom_angle_atom_site_label_3
_geom_angle
_geom_angle_site_symmetry_1
_geom_angle_site_symmetry_3
S1 Cu1 I1 104.78(3) . 2_646
S1 Cu1 I1 106.62(3) . .
I1 Cu1 I1 117.916(18) 2_646 .
S1 Cu1 I1 112.78(3) . 1_455
I1 Cu1 I1 102.410(17) 2_646 1_455
I1 Cu1 I1 112.263(19) . 1_455
S1 Cu1 Cu1 121.65(4) . 2_646
I1 Cu1 Cu1 59.009(18) 2_646 2_646
I1 Cu1 Cu1 58.908(18) . 2_646
I1 Cu1 Cu1 125.16(3) 1_455 2_646
Cu1 I1 Cu1 62.084(18) 2_646 .
Cu1 I1 Cu1 77.591(17) 2_646 1_655
Cu1 I1 Cu1 112.263(19) . 1_655
C1 S1 C2 103.68(18) . .
C1 S1 Cu1 104.56(14) . .
C2 S1 Cu1 106.49(12) . .
C8 N1 C5 112.0(3) . .
C8 N1 C4 124.1(3) . .
C5 N1 C4 123.9(3) . .
S1 C1 H1A 109.5 . .
S1 C1 H1B 109.5 . .
H1A C1 H1B 109.5 . .
S1 C1 H1C 109.5 . .
H1A C1 H1C 109.5 . .
H1B C1 H1C 109.5 . .
C3 C2 S1 113.2(2) . .
C3 C2 H2A 108.9 . .
S1 C2 H2A 108.9 . .
C3 C2 H2B 108.9 . .
S1 C2 H2B 108.9 . .
H2A C2 H2B 107.8 . .
C4 C3 C2 110.2(3) . .
C4 C3 H3A 109.6 . .
C2 C3 H3A 109.6 . .
C4 C3 H3B 109.6 . .
C2 C3 H3B 109.6 . .
H3A C3 H3B 108.1 . .
N1 C4 C3 112.4(3) . .
N1 C4 H4A 109.1 . .
C3 C4 H4A 109.1 . .
N1 C4 H4B 109.1 . .
C3 C4 H4B 109.1 . .
H4A C4 H4B 107.9 . .
O1 C5 N1 124.8(3) . .
O1 C5 C6 129.0(3) . .
N1 C5 C6 106.1(3) . .
C9 C6 C7 122.7(3) . .
C9 C6 C5 129.5(3) . .
C7 C6 C5 107.8(3) . .
C9 C7 C6 123.0(3) 2_767 .
C9 C7 C8 129.2(3) 2_767 .
C6 C7 C8 107.8(3) . .
O2 C8 N1 125.8(3) . .
O2 C8 C7 127.9(3) . .
N1 C8 C7 106.3(3) . .
C6 C9 C7 114.3(3) . 2_767
C6 C9 H9 122.8 . .
C7 C9 H9 122.8 2_767 .

loop_
_geom_bond_atom_site_label_1
_geom_bond_atom_site_label_2
_geom_bond_distance
_geom_bond_site_symmetry_2
Cu1 S1 2.3156(10) .
Cu1 I1 2.6714(6) 2_646
Cu1 I1 2.6743(5) .
Cu1 I1 2.6875(5) 1_455
Cu1 Cu1 2.7566(10) 2_646
I1 Cu1 2.6714(6) 2_646
I1 Cu1 2.6875(5) 1_655
S1 C1 1.809(4) .
S1 C2 1.816(4) .
O1 C5 1.205(4) .
O2 C8 1.215(4) .
N1 C8 1.386(4) .
N1 C5 1.401(4) .
N1 C4 1.465(4) .
C1 H1A 0.9800 .
C1 H1B 0.9800 .
C1 H1C 0.9800 .
C2 C3 1.524(5) .
C2 H2A 0.9900 .
C2 H2B 0.9900 .
C3 C4 1.524(5) .
C3 H3A 0.9900 .
C3 H3B 0.9900 .
C4 H4A 0.9900 .
C4 H4B 0.9900 .
C5 C6 1.490(5) .
C6 C9 1.386(5) .
C6 C7 1.397(5) .
C7 C9 1.389(5) 2_767
C7 C8 1.494(4) .
C9 C7 1.389(5) 2_767
C9 H9 0.9500 .

loop_
_geom_torsion_atom_site_label_1
_geom_torsion_atom_site_label_2
_geom_torsion_atom_site_label_3
_geom_torsion_atom_site_label_4
_geom_torsion
_geom_torsion_site_symmetry_1
_geom_torsion_site_symmetry_4
S1 Cu1 I1 Cu1 -117.35(4) . 2_646
I1 Cu1 I1 Cu1 0.0 2_646 2_646
I1 Cu1 I1 Cu1 118.67(3) 1_455 2_646
S1 Cu1 I1 Cu1 -56.02(4) . 1_655
I1 Cu1 I1 Cu1 61.33(3) 2_646 1_655
I1 Cu1 I1 Cu1 180.0 1_455 1_655
Cu1 Cu1 I1 Cu1 61.34(3) 2_646 1_655
I1 Cu1 S1 C1 -45.44(15) 2_646 .
I1 Cu1 S1 C1 80.30(15) . .
I1 Cu1 S1 C1 -156.05(15) 1_455 .
Cu1 Cu1 S1 C1 16.98(15) 2_646 .
I1 Cu1 S1 C2 -154.81(12) 2_646 .
I1 Cu1 S1 C2 -29.07(13) . .
I1 Cu1 S1 C2 94.59(13) 1_455 .
Cu1 Cu1 S1 C2 -92.38(13) 2_646 .
C1 S1 C2 C3 73.5(3) . .
Cu1 S1 C2 C3 -176.5(2) . .
S1 C2 C3 C4 169.1(2) . .
C8 N1 C4 C3 108.1(4) . .
C5 N1 C4 C3 -71.7(4) . .
C2 C3 C4 N1 -170.2(3) . .
C8 N1 C5 O1 177.0(3) . .
C4 N1 C5 O1 -3.1(5) . .
C8 N1 C5 C6 -0.8(4) . .
C4 N1 C5 C6 179.0(3) . .
O1 C5 C6 C9 3.4(6) . .
N1 C5 C6 C9 -178.9(3) . .
O1 C5 C6 C7 -176.5(4) . .
N1 C5 C6 C7 1.3(4) . .
C9 C6 C7 C9 -0.9(6) . 2_767
C5 C6 C7 C9 179.0(3) . 2_767
C9 C6 C7 C8 178.9(3) . .
C5 C6 C7 C8 -1.3(4) . .
C5 N1 C8 O2 179.7(4) . .
C4 N1 C8 O2 -0.1(6) . .
C5 N1 C8 C7 0.1(4) . .
C4 N1 C8 C7 -179.8(3) . .
C9 C7 C8 O2 0.9(6) 2_767 .
C6 C7 C8 O2 -178.8(4) . .
C9 C7 C8 N1 -179.5(3) 2_767 .
C6 C7 C8 N1 0.8(4) . .
C7 C6 C9 C7 0.8(5) . 2_767
C5 C6 C9 C7 -179.0(3) . 2_767
